data_7024889
loop_
_publ_author_name
'Shlykov, Sergey A.'
'Giricheva, Nina I.'
'Titov, Anton V.'
'Szwak, Ma\/lgorzata'
'Lentz, Dieter'
'Girichev, Georgiy V.'

_publ_section_title
;
 The structures of tellurium(IV) halides in the gas phase and as solvated
 molecules.
;
_journal_issue 13
_journal_name_full 'Dalton transactions (Cambridge, England : 2003)'
_journal_page_first 3245
_journal_page_last 3255
_journal_paper_doi 10.1039/b922474b
_journal_volume 39
_journal_year 2010
_chemical_formula_sum 'C8 H20 Cl4 O4 Te'
_chemical_formula_weight 449.64
_chemical_name_common
;
Tellurium Tetrachloride 1,2-Dimethoxyethane Solvate
;
_chemical_name_systematic
;
Tellurium Tetrachloride 1,2-Dimethoxyethane Solvate
;
_space_group_IT_number 2
_symmetry_cell_setting triclinic
_symmetry_space_group_name_Hall '-P 1'
_symmetry_space_group_name_H-M 'P -1'
_atom_sites_solution_hydrogens geom
_atom_sites_solution_primary direct
_atom_sites_solution_secondary difmap
_audit_creation_method SHELXL-97
_cell_angle_alpha 72.544(6)
_cell_angle_beta 83.443(6)
_cell_angle_gamma 66.126(5)
_cell_formula_units_Z 2
_cell_length_a 7.790(2)
_cell_length_b 8.967(2)
_cell_length_c 13.763(4)
_cell_measurement_reflns_used 947
_cell_measurement_temperature 173(2)
_cell_measurement_theta_max 30.4
_cell_measurement_theta_min 2.6
_cell_volume 838.6(4)
_computing_cell_refinement 'SAINT (Bruker-AXS)'
_computing_data_collection 'SMART (Bruker-AXS)'
_computing_data_reduction 'SAINT (Bruker-AXS)'
_computing_molecular_graphics 'Ortep3( Farrugia, 1997)'
_computing_structure_refinement 'SHELXL-97 (Sheldrick, 1997)'
_computing_structure_solution 'SHELXS-97 (Sheldrick, 1990)'
_diffrn_ambient_temperature 173(2)
_diffrn_measured_fraction_theta_full 0.969
_diffrn_measured_fraction_theta_max 0.969
_diffrn_measurement_device_type 'SMART CCD (Bruker-AXS)'
_diffrn_measurement_method 'omega scan'
_diffrn_radiation_monochromator graphite
_diffrn_radiation_source 'sealed tube'
_diffrn_radiation_type MoK\a
_diffrn_radiation_wavelength 0.71073
_diffrn_reflns_av_R_equivalents 0.0114
_diffrn_reflns_av_sigmaI/netI 0.0149
_diffrn_reflns_limit_h_max 8
_diffrn_reflns_limit_h_min -11
_diffrn_reflns_limit_k_max 12
_diffrn_reflns_limit_k_min -12
_diffrn_reflns_limit_l_max 19
_diffrn_reflns_limit_l_min -16
_diffrn_reflns_number 10420
_diffrn_reflns_theta_full 30.54
_diffrn_reflns_theta_max 30.54
_diffrn_reflns_theta_min 2.59
_exptl_absorpt_coefficient_mu 2.410
_exptl_absorpt_correction_T_max 1.000
_exptl_absorpt_correction_T_min 0.885
_exptl_absorpt_correction_type multi-scan
_exptl_absorpt_process_details 'SADABS 2.10 (Bruker-AXS)'
_exptl_crystal_colour colorless
_exptl_crystal_density_diffrn 1.781
_exptl_crystal_density_method 'not measured'
_exptl_crystal_description plate
_exptl_crystal_F_000 440
_exptl_crystal_size_max 0.1
_exptl_crystal_size_mid 0.05
_exptl_crystal_size_min 0.03
_refine_diff_density_max 0.508
_refine_diff_density_min -0.714
_refine_diff_density_rms 0.057
_refine_ls_extinction_method none
_refine_ls_goodness_of_fit_ref 1.047
_refine_ls_hydrogen_treatment constr
_refine_ls_matrix_type full
_refine_ls_number_parameters 158
_refine_ls_number_reflns 4963
_refine_ls_number_restraints 0
_refine_ls_restrained_S_all 1.047
_refine_ls_R_factor_all 0.0171
_refine_ls_R_factor_gt 0.0154
_refine_ls_shift/su_max 0.003
_refine_ls_shift/su_mean 0.000
_refine_ls_structure_factor_coef Fsqd
_refine_ls_weighting_details 'calc w=1/[\s^2^(Fo^2^)+(0.0239P)^2^+0.1136P] where P=(Fo^2^+2Fc^2^)/3'
_refine_ls_weighting_scheme calc
_refine_ls_wR_factor_gt 0.0396
_refine_ls_wR_factor_ref 0.0407
_reflns_number_gt 4668
_reflns_number_total 4963
_reflns_threshold_expression >2sigma(I)
_cod_data_source_file b922474b.txt
_cod_data_source_block teclm
_cod_original_sg_symbol_H-M P-1
_cod_database_code 7024889

loop_
_symmetry_equiv_pos_as_xyz
'x, y, z'
'-x, -y, -z'

loop_
_atom_site_label
_atom_site_type_symbol
_atom_site_fract_x
_atom_site_fract_y
_atom_site_fract_z
_atom_site_U_iso_or_equiv
_atom_site_adp_type
_atom_site_occupancy
_atom_site_symmetry_multiplicity
_atom_site_calc_flag
_atom_site_refinement_flags
Te1 Te 0.577405(10) 0.304988(9) 0.290379(6) 0.02277(3) Uani 1 1 d .
Cl1 Cl 0.36930(6) 0.60835(4) 0.21984(3) 0.04621(9) Uani 1 1 d .
Cl2 Cl 0.77081(5) -0.00491(4) 0.34816(3) 0.03685(7) Uani 1 1 d .
Cl3 Cl 0.32955(5) 0.26884(5) 0.39476(3) 0.03654(7) Uani 1 1 d .
Cl4 Cl 0.46471(5) 0.24847(5) 0.16138(3) 0.03483(7) Uani 1 1 d .
O1L O 0.68060(14) 0.28650(12) 0.48255(7) 0.03196(19) Uani 1 1 d .
O2L O 0.80989(16) 0.48989(13) 0.31383(8) 0.0378(2) Uani 1 1 d .
O3L O 1.14968(19) 0.14105(14) 0.03419(9) 0.0465(3) Uani 1 1 d .
O4L O 0.81726(13) 0.32007(13) 0.15051(7) 0.0337(2) Uani 1 1 d .
C1L C 0.6984(2) 0.13805(19) 0.56466(11) 0.0414(3) Uani 1 1 d .
H1L1 H 0.8189 0.0494 0.5616 0.062 Uiso 1 1 calc R
H1L2 H 0.6012 0.1010 0.5591 0.062 Uiso 1 1 calc R
H1L3 H 0.6872 0.1643 0.6284 0.062 Uiso 1 1 calc R
C2L C 0.8223(2) 0.34565(19) 0.48995(12) 0.0371(3) Uani 1 1 d .
H2L1 H 0.9447 0.2635 0.4788 0.044 Uiso 1 1 calc R
H2L2 H 0.8217 0.3580 0.5576 0.044 Uiso 1 1 calc R
C3L C 0.7866(2) 0.51270(18) 0.41237(11) 0.0353(3) Uani 1 1 d .
H3L1 H 0.6599 0.5921 0.4195 0.042 Uiso 1 1 calc R
H3L2 H 0.8736 0.5592 0.4228 0.042 Uiso 1 1 calc R
C4L C 0.8053(3) 0.6409(2) 0.23847(14) 0.0515(4) Uani 1 1 d .
H4L1 H 0.6924 0.7347 0.2456 0.077 Uiso 1 1 calc R
H4L2 H 0.8081 0.6263 0.1719 0.077 Uiso 1 1 calc R
H4L3 H 0.9124 0.6631 0.2473 0.077 Uiso 1 1 calc R
C5L C 1.2488(3) -0.0008(2) -0.00523(15) 0.0566(5) Uani 1 1 d .
H5L1 H 1.3705 -0.0639 0.0264 0.085 Uiso 1 1 calc R
H5L2 H 1.2627 0.0386 -0.0775 0.085 Uiso 1 1 calc R
H5L3 H 1.1799 -0.0726 0.0088 0.085 Uiso 1 1 calc R
C6L C 1.1210(2) 0.09025(18) 0.14021(11) 0.0364(3) Uani 1 1 d .
H6L1 H 1.2411 0.0264 0.1753 0.044 Uiso 1 1 calc R
H6L2 H 1.0516 0.0174 0.1549 0.044 Uiso 1 1 calc R
C7L C 1.01308(18) 0.24430(18) 0.17721(11) 0.0321(3) Uani 1 1 d .
H7L1 H 1.0255 0.2123 0.2507 0.039 Uiso 1 1 calc R
H7L2 H 1.0677 0.3279 0.1485 0.039 Uiso 1 1 calc R
C8L C 0.7715(2) 0.4304(2) 0.04869(11) 0.0376(3) Uani 1 1 d .
H8L1 H 0.8288 0.5112 0.0357 0.056 Uiso 1 1 calc R
H8L2 H 0.6377 0.4895 0.0415 0.056 Uiso 1 1 calc R
H8L3 H 0.8174 0.3642 0.0009 0.056 Uiso 1 1 calc R

loop_
_atom_site_aniso_label
_atom_site_aniso_U_11
_atom_site_aniso_U_22
_atom_site_aniso_U_33
_atom_site_aniso_U_23
_atom_site_aniso_U_13
_atom_site_aniso_U_12
Te1 0.02153(4) 0.02138(4) 0.02546(4) -0.00562(3) 0.00008(3) -0.00908(3)
Cl1 0.0441(2) 0.02538(14) 0.0561(2) -0.00379(14) -0.00727(17) -0.00397(13)
Cl2 0.03890(17) 0.02356(13) 0.03964(17) -0.00541(12) 0.00007(13) -0.00620(12)
Cl3 0.03114(15) 0.04282(17) 0.04142(17) -0.01589(14) 0.01186(13) -0.02025(13)
Cl4 0.02997(15) 0.04562(17) 0.03611(16) -0.01646(13) -0.00191(12) -0.01778(13)
O1L 0.0353(5) 0.0293(4) 0.0310(5) -0.0048(4) -0.0037(4) -0.0138(4)
O2L 0.0525(6) 0.0325(5) 0.0362(5) -0.0128(4) 0.0047(4) -0.0232(5)
O3L 0.0619(7) 0.0336(5) 0.0374(6) -0.0107(4) 0.0155(5) -0.0153(5)
O4L 0.0250(4) 0.0465(5) 0.0259(4) -0.0014(4) -0.0012(3) -0.0161(4)
C1L 0.0512(9) 0.0345(7) 0.0322(7) -0.0016(5) -0.0024(6) -0.0153(6)
C2L 0.0349(7) 0.0409(7) 0.0371(7) -0.0099(6) -0.0067(6) -0.0153(6)
C3L 0.0389(7) 0.0353(6) 0.0399(7) -0.0161(6) -0.0009(6) -0.0182(6)
C4L 0.0801(13) 0.0435(8) 0.0439(9) -0.0113(7) 0.0072(8) -0.0392(9)
C5L 0.0714(13) 0.0411(8) 0.0504(10) -0.0194(7) 0.0169(9) -0.0147(8)
C6L 0.0376(7) 0.0346(6) 0.0361(7) -0.0076(5) 0.0046(6) -0.0162(6)
C7L 0.0242(6) 0.0405(7) 0.0337(6) -0.0112(5) -0.0006(5) -0.0138(5)
C8L 0.0373(7) 0.0452(7) 0.0270(6) -0.0011(5) -0.0018(5) -0.0187(6)

loop_
_atom_type_symbol
_atom_type_description
_atom_type_scat_dispersion_real
_atom_type_scat_dispersion_imag
_atom_type_scat_source
C C 0.0033 0.0016 'International Tables Vol C Tables 4.2.6.8 and 6.1.1.4'
Cl Cl 0.1484 0.1585 'International Tables Vol C Tables 4.2.6.8 and 6.1.1.4'
Te Te -0.5308 1.6751 'International Tables Vol C Tables 4.2.6.8 and 6.1.1.4'
O O 0.0106 0.0060 'International Tables Vol C Tables 4.2.6.8 and 6.1.1.4'
H H 0.0000 0.0000 'International Tables Vol C Tables 4.2.6.8 and 6.1.1.4'

loop_
_geom_angle_atom_site_label_1
_geom_angle_atom_site_label_2
_geom_angle_atom_site_label_3
_geom_angle
Cl4 Te1 Cl3 89.78(2)
Cl4 Te1 Cl1 87.44(2)
Cl3 Te1 Cl1 88.47(2)
Cl4 Te1 Cl2 86.78(2)
Cl3 Te1 Cl2 90.932(19)
Cl1 Te1 Cl2 174.187(14)
Cl4 Te1 O4L 77.18(3)
Cl3 Te1 O4L 166.85(3)
Cl1 Te1 O4L 92.59(3)
Cl2 Te1 O4L 86.69(3)
Cl4 Te1 O1L 161.42(2)
Cl3 Te1 O1L 76.32(3)
Cl1 Te1 O1L 104.20(3)
Cl2 Te1 O1L 81.26(2)
O4L Te1 O1L 115.99(4)
Cl4 Te1 O2L 139.14(2)
Cl3 Te1 O2L 126.59(3)
Cl1 Te1 O2L 76.93(3)
Cl2 Te1 O2L 107.95(3)
O4L Te1 O2L 66.28(4)
O1L Te1 O2L 58.89(3)
Cl4 Te1 O3L 73.87(3)
Cl3 Te1 O3L 155.447(18)
Cl1 Te1 O3L 108.49(2)
Cl2 Te1 O3L 70.372(18)
O4L Te1 O3L 16.63(3)
O1L Te1 O3L 114.70(3)
O2L Te1 O3L 75.78(3)
C2L O1L C1L 110.57(11)
C2L O1L Te1 118.89(8)
C1L O1L Te1 118.59(9)
C3L O2L C4L 111.01(12)
C3L O2L Te1 109.92(8)
C4L O2L Te1 121.09(10)
C6L O3L C5L 111.94(12)
C6L O3L Te1 43.48(7)
C5L O3L Te1 135.75(10)
C7L O4L C8L 115.43(10)
C7L O4L Te1 119.07(8)
C8L O4L Te1 124.09(8)
O1L C2L C3L 109.90(12)
O2L C3L C2L 109.42(12)
O3L C6L C7L 109.64(12)
O4L C7L C6L 113.13(12)

loop_
_geom_bond_atom_site_label_1
_geom_bond_atom_site_label_2
_geom_bond_distance
Te1 Cl4 2.3313(6)
Te1 Cl3 2.3431(6)
Te1 Cl1 2.4851(7)
Te1 Cl2 2.4866(7)
Te1 O4L 2.5380(11)
Te1 O1L 2.7899(12)
Te1 O2L 3.0030(12)
Te1 O3L 5.3554(15)
O1L C2L 1.4288(18)
O1L C1L 1.4325(16)
O2L C3L 1.4121(18)
O2L C4L 1.4272(19)
O3L C6L 1.4128(18)
O3L C5L 1.425(2)
O4L C7L 1.4362(16)
O4L C8L 1.4376(16)
C2L C3L 1.494(2)
C6L C7L 1.503(2)

loop_
_geom_torsion_atom_site_label_1
_geom_torsion_atom_site_label_2
_geom_torsion_atom_site_label_3
_geom_torsion_atom_site_label_4
_geom_torsion
Cl4 Te1 O1L C2L 154.64(8)
Cl3 Te1 O1L C2L -162.78(9)
Cl1 Te1 O1L C2L -77.94(9)
Cl2 Te1 O1L C2L 104.11(9)
O4L Te1 O1L C2L 22.15(10)
O2L Te1 O1L C2L -13.09(9)
O3L Te1 O1L C2L 40.52(10)
Cl4 Te1 O1L C1L 15.38(14)
Cl3 Te1 O1L C1L 57.96(10)
Cl1 Te1 O1L C1L 142.81(10)
Cl2 Te1 O1L C1L -35.15(10)
O4L Te1 O1L C1L -117.11(10)
O2L Te1 O1L C1L -152.34(11)
O3L Te1 O1L C1L -98.74(10)
Cl4 Te1 O2L C3L 164.75(7)
Cl3 Te1 O2L C3L 16.45(10)
Cl1 Te1 O2L C3L 94.54(9)
Cl2 Te1 O2L C3L -88.73(9)
O4L Te1 O2L C3L -166.69(9)
O1L Te1 O2L C3L -21.19(8)
O3L Te1 O2L C3L -152.22(9)
Cl4 Te1 O2L C4L 33.15(13)
Cl3 Te1 O2L C4L -115.15(11)
Cl1 Te1 O2L C4L -37.06(11)
Cl2 Te1 O2L C4L 139.67(11)
O4L Te1 O2L C4L 61.72(12)
O1L Te1 O2L C4L -152.79(12)
O3L Te1 O2L C4L 76.18(12)
Cl4 Te1 O3L C6L -129.07(11)
Cl3 Te1 O3L C6L -79.06(12)
Cl1 Te1 O3L C6L 149.31(11)
Cl2 Te1 O3L C6L -36.72(11)
O4L Te1 O3L C6L 131.65(16)
O1L Te1 O3L C6L 33.31(12)
O2L Te1 O3L C6L 78.62(11)
Cl4 Te1 O3L C5L -56.79(16)
Cl3 Te1 O3L C5L -6.78(18)
Cl1 Te1 O3L C5L -138.41(16)
Cl2 Te1 O3L C5L 35.56(16)
O4L Te1 O3L C5L -156.1(2)
O1L Te1 O3L C5L 105.59(16)
O2L Te1 O3L C5L 150.90(17)
Cl4 Te1 O4L C7L -137.96(10)
Cl3 Te1 O4L C7L -130.37(10)
Cl1 Te1 O4L C7L 135.26(9)
Cl2 Te1 O4L C7L -50.51(9)
O1L Te1 O4L C7L 28.10(10)
O2L Te1 O4L C7L 60.75(9)
O3L Te1 O4L C7L -61.48(11)
Cl4 Te1 O4L C8L 56.26(11)
Cl3 Te1 O4L C8L 63.84(17)
Cl1 Te1 O4L C8L -30.53(11)
Cl2 Te1 O4L C8L 143.70(11)
O1L Te1 O4L C8L -137.69(11)
O2L Te1 O4L C8L -105.04(12)
O3L Te1 O4L C8L 132.73(17)
C1L O1L C2L C3L -172.48(12)
Te1 O1L C2L C3L 45.26(15)
C4L O2L C3L C2L -171.11(14)
Te1 O2L C3L C2L 52.20(13)
O1L C2L C3L O2L -66.34(16)
C5L O3L C6L C7L -178.96(15)
Te1 O3L C6L C7L -44.73(8)
C8L O4L C7L C6L -81.56(15)
Te1 O4L C7L C6L 111.45(11)
O3L C6L C7L O4L 75.16(15)
